data_4029440
loop_
_publ_author_name
'Vibhute, Amol M.'
'Sureshan, Kana M.'

_publ_section_title
;
 Strength from Weakness: Conformational Divergence between Solid and
 Solution States of Substituted Cyclitols Facilitated by
 CH&#x00B7;&#x00B7;&#x00B7;O Hydrogen Bonding.
;
_journal_issue 11
_journal_name_full 'The Journal of organic chemistry'
_journal_page_first 4892
_journal_page_last 4908
_journal_paper_doi 10.1021/jo5004778
_journal_volume 79
_journal_year 2014
_chemical_formula_moiety 'C23 H36 O7'
_chemical_formula_sum 'C23 H36 O7'
_chemical_formula_weight 424.52
_chemical_name_systematic
;
 ?
;
_space_group_IT_number 2
_symmetry_cell_setting triclinic
_symmetry_space_group_name_Hall '-P 1'
_symmetry_space_group_name_H-M 'P -1'
_atom_sites_solution_hydrogens geom
_atom_sites_solution_primary direct
_atom_sites_solution_secondary difmap
_audit_creation_method SHELXL-97
_cell_angle_alpha 102.333(8)
_cell_angle_beta 92.957(8)
_cell_angle_gamma 117.285(6)
_cell_formula_units_Z 8
_cell_length_a 17.077(3)
_cell_length_b 17.490(3)
_cell_length_c 17.638(3)
_cell_measurement_reflns_used 3764
_cell_measurement_temperature 296(2)
_cell_measurement_theta_max 27.76
_cell_measurement_theta_min 2.72
_cell_volume 4505.6(14)
_computing_cell_refinement 'Bruker SAINT'
_computing_data_collection 'Bruker APEX2'
_computing_data_reduction 'Bruker SAINT'
_computing_molecular_graphics 'Bruker SHELXTL'
_computing_publication_material 'Bruker SHELXTL'
_computing_structure_refinement 'SHELXL-97 (Sheldrick, 2008)'
_computing_structure_solution 'SHELXS-97 (Sheldrick, 2008)'
_diffrn_ambient_temperature 296(2)
_diffrn_measured_fraction_theta_full 0.996
_diffrn_measured_fraction_theta_max 0.996
_diffrn_measurement_device_type 'Bruker APEX-II CCD'
_diffrn_measurement_method '\f and \w scans'
_diffrn_radiation_monochromator graphite
_diffrn_radiation_source 'fine-focus sealed tube'
_diffrn_radiation_type MoK\a
_diffrn_radiation_wavelength 0.71073
_diffrn_reflns_av_R_equivalents 0.1695
_diffrn_reflns_av_sigmaI/netI 0.2244
_diffrn_reflns_limit_h_max 20
_diffrn_reflns_limit_h_min -20
_diffrn_reflns_limit_k_max 20
_diffrn_reflns_limit_k_min -20
_diffrn_reflns_limit_l_max 20
_diffrn_reflns_limit_l_min -20
_diffrn_reflns_number 65964
_diffrn_reflns_theta_full 25.00
_diffrn_reflns_theta_max 25.00
_diffrn_reflns_theta_min 1.20
_diffrn_standards_number 0
_exptl_absorpt_coefficient_mu 0.091
_exptl_absorpt_correction_T_max 0.9909
_exptl_absorpt_correction_T_min 0.9820
_exptl_absorpt_correction_type multi-scan
_exptl_absorpt_process_details SADABS
_exptl_crystal_colour colourless
_exptl_crystal_density_diffrn 1.252
_exptl_crystal_density_meas 1.251
_exptl_crystal_density_method 'not measured'
_exptl_crystal_description block
_exptl_crystal_F_000 1840
_exptl_crystal_size_max 0.20
_exptl_crystal_size_mid 0.15
_exptl_crystal_size_min 0.10
_refine_diff_density_max 0.336
_refine_diff_density_min -0.340
_refine_diff_density_rms 0.109
_refine_ls_extinction_method none
_refine_ls_goodness_of_fit_ref 0.923
_refine_ls_hydrogen_treatment mixed
_refine_ls_matrix_type full
_refine_ls_number_parameters 1085
_refine_ls_number_reflns 15812
_refine_ls_number_restraints 0
_refine_ls_restrained_S_all 0.923
_refine_ls_R_factor_all 0.2987
_refine_ls_R_factor_gt 0.0659
_refine_ls_shift/su_max 0.019
_refine_ls_shift/su_mean 0.001
_refine_ls_structure_factor_coef Fsqd
_refine_ls_weighting_details 'calc w=1/[\s^2^(Fo^2^)+(0.0965P)^2^+0.0000P] where P=(Fo^2^+2Fc^2^)/3'
_refine_ls_weighting_scheme calc
_refine_ls_wR_factor_gt 0.1457
_refine_ls_wR_factor_ref 0.2682
_reflns_number_gt 3670
_reflns_number_total 15812
_reflns_threshold_expression >2\s(I)
_cod_data_source_file jo5004778_si_005.cif
_cod_data_source_block trip-1
_cod_depositor_comments
;
The following automatic conversions were performed:

'_symmetry_cell_setting' value 'Triclinic' changed to 'triclinic'
according to
/usr/data/users/saulius/crontab/automatic-downloads/rss-feeds/ACS/lib/dictionaries/cif_core.dic
dictionary named 'cif_core.dic' version 2.4.2 from 2011-04-26.

Automatic conversion script
Id: cif_fix_values 2281 2013-09-26 08:29:07Z andrius 

 Adding full bibliography for 4029436--4029440.cif.
;
_cod_original_cell_volume 4505.5(12)
_cod_original_sg_symbol_H-M 'P-1   '
_cod_database_code 4029440

loop_
_symmetry_equiv_pos_as_xyz
'x, y, z'
'-x, -y, -z'

loop_
_atom_site_label
_atom_site_type_symbol
_atom_site_fract_x
_atom_site_fract_y
_atom_site_fract_z
_atom_site_U_iso_or_equiv
_atom_site_adp_type
_atom_site_occupancy
_atom_site_symmetry_multiplicity
_atom_site_calc_flag
_atom_site_refinement_flags
C1A C 0.1533(9) 1.2355(9) 0.5394(6) 0.044(4) Uani 1 1 d .
H1A H 0.1876 1.2033 0.5312 0.053 Uiso 1 1 calc R
C1B C 0.5841(8) 0.7252(8) 0.1783(6) 0.040(4) Uani 1 1 d .
H1B H 0.5409 0.7474 0.1790 0.048 Uiso 1 1 calc R
C1C C 0.6533(7) 0.2366(8) 0.0380(6) 0.039(3) Uani 1 1 d .
H1C H 0.6874 0.2042 0.0286 0.047 Uiso 1 1 calc R
C1D C 0.0857(8) -0.2758(9) -0.3218(7) 0.045(4) Uani 1 1 d .
H1D H 0.0427 -0.2531 -0.3207 0.054 Uiso 1 1 calc R
C2A C 0.0626(8) 1.1781(8) 0.5607(7) 0.042(4) Uani 1 1 d .
H2A H 0.0695 1.1438 0.5953 0.051 Uiso 1 1 calc R
C2B C 0.6762(8) 0.7944(8) 0.1644(7) 0.040(3) Uani 1 1 d .
H2B H 0.6655 0.8224 0.1253 0.048 Uiso 1 1 calc R
C2C C 0.5612(7) 0.1770(8) 0.0586(6) 0.034(3) Uani 1 1 d .
H2C H 0.5692 0.1430 0.0931 0.041 Uiso 1 1 calc R
C2D C 0.1747(7) -0.2073(8) -0.3373(6) 0.039(4) Uani 1 1 d .
H2D H 0.1634 -0.1786 -0.3753 0.046 Uiso 1 1 calc R
C3A C -0.0141(7) 1.1164(7) 0.4935(6) 0.030(3) Uani 1 1 d .
H3A H -0.0112 1.0607 0.4763 0.037 Uiso 1 1 calc R
C3B C 0.7422(8) 0.8674(8) 0.2347(6) 0.033(3) Uani 1 1 d .
H3B H 0.7308 0.9183 0.2410 0.040 Uiso 1 1 calc R
C3C C 0.4829(7) 0.1128(8) -0.0085(6) 0.036(3) Uani 1 1 d .
H3C H 0.4845 0.0565 -0.0253 0.044 Uiso 1 1 calc R
C3D C 0.2390(7) -0.1357(8) -0.2643(7) 0.036(3) Uani 1 1 d .
H3D H 0.2274 -0.0850 -0.2584 0.044 Uiso 1 1 calc R
C4A C -0.0191(8) 1.1488(8) 0.4218(7) 0.035(3) Uani 1 1 d .
H4A H -0.0327 1.1982 0.4355 0.042 Uiso 1 1 calc R
C4B C 0.7381(8) 0.8431(8) 0.3143(6) 0.035(3) Uani 1 1 d .
H4B H 0.7681 0.8072 0.3162 0.042 Uiso 1 1 calc R
C4C C 0.4829(8) 0.1497(8) -0.0800(6) 0.036(3) Uani 1 1 d .
H4C H 0.4685 0.1986 -0.0658 0.043 Uiso 1 1 calc R
C4D C 0.2392(8) -0.1545(8) -0.1859(7) 0.038(3) Uani 1 1 d .
H4D H 0.2698 -0.1898 -0.1839 0.045 Uiso 1 1 calc R
C5A C 0.0730(8) 1.1829(8) 0.4025(6) 0.037(3) Uani 1 1 d .
H5A H 0.0906 1.1361 0.3952 0.045 Uiso 1 1 calc R
C5B C 0.6440(8) 0.7914(7) 0.3194(6) 0.034(3) Uani 1 1 d .
H5B H 0.6137 0.8266 0.3151 0.041 Uiso 1 1 calc R
C5C C 0.5755(8) 0.1859(8) -0.0973(6) 0.036(3) Uani 1 1 d .
H5C H 0.5938 0.1396 -0.1048 0.044 Uiso 1 1 calc R
C5D C 0.1419(8) -0.2098(9) -0.1812(6) 0.041(4) Uani 1 1 d .
H5D H 0.1102 -0.1759 -0.1853 0.049 Uiso 1 1 calc R
C6A C 0.1399(8) 1.2648(8) 0.4662(6) 0.039(3) Uani 1 1 d .
H6A H 0.1159 1.3064 0.4794 0.046 Uiso 1 1 calc R
C6B C 0.5993(8) 0.7053(8) 0.2542(6) 0.036(3) Uani 1 1 d .
H6B H 0.6377 0.6773 0.2499 0.044 Uiso 1 1 calc R
C6C C 0.6367(7) 0.2625(8) -0.0329(7) 0.037(3) Uani 1 1 d .
H6C H 0.6122 0.3036 -0.0197 0.045 Uiso 1 1 calc R
C6D C 0.1005(8) -0.2937(8) -0.2452(6) 0.041(3) Uani 1 1 d .
H6D H 0.1396 -0.3209 -0.2481 0.049 Uiso 1 1 calc R
C7A C -0.1316(9) 1.0323(9) 0.5596(7) 0.046(4) Uani 1 1 d .
C7B C 0.8645(9) 0.9568(8) 0.1776(6) 0.040(4) Uani 1 1 d .
C7C C 0.3717(8) 0.0343(9) 0.0601(7) 0.037(3) Uani 1 1 d .
C7D C 0.3591(8) -0.0461(9) -0.3225(7) 0.039(3) Uani 1 1 d .
C8A C -0.2123(8) 1.0258(8) 0.5944(7) 0.041(3) Uani 1 1 d .
C8B C 0.9528(8) 0.9727(9) 0.1571(7) 0.045(4) Uani 1 1 d .
C8C C 0.2888(9) 0.0264(9) 0.0932(7) 0.048(4) Uani 1 1 d .
C8D C 0.4515(8) -0.0269(9) -0.3432(7) 0.040(3) Uani 1 1 d .
C9A C -0.2625(12) 0.9371(10) 0.6054(12) 0.173(10) Uani 1 1 d .
H9A1 H -0.2824 0.8935 0.5553 0.259 Uiso 1 1 calc R
H9A2 H -0.3134 0.9326 0.6289 0.259 Uiso 1 1 calc R
H9A3 H -0.2249 0.9264 0.6392 0.259 Uiso 1 1 calc R
C9B C 1.0097(9) 0.9688(11) 0.2239(9) 0.104(6) Uani 1 1 d .
H9B1 H 1.0661 0.9781 0.2092 0.156 Uiso 1 1 calc R
H9B2 H 0.9792 0.9115 0.2344 0.156 Uiso 1 1 calc R
H9B3 H 1.0197 1.0146 0.2704 0.156 Uiso 1 1 calc R
C9C C 0.2260(9) 0.0321(12) 0.0379(8) 0.126(7) Uani 1 1 d .
H9C1 H 0.2067 -0.0157 -0.0094 0.189 Uiso 1 1 calc R
H9C2 H 0.2551 0.0883 0.0252 0.189 Uiso 1 1 calc R
H9C3 H 0.1752 0.0273 0.0615 0.189 Uiso 1 1 calc R
C9D C 0.5091(8) -0.0298(8) -0.2783(6) 0.062(4) Uani 1 1 d .
H9D1 H 0.5665 -0.0167 -0.2927 0.092 Uiso 1 1 calc R
H9D2 H 0.4812 -0.0883 -0.2698 0.092 Uiso 1 1 calc R
H9D3 H 0.5165 0.0136 -0.2309 0.092 Uiso 1 1 calc R
C10A C -0.1758(12) 1.0981(13) 0.6700(9) 0.136(8) Uani 1 1 d .
H10A H -0.1440 1.1550 0.6590 0.204 Uiso 1 1 calc R
H10B H -0.1358 1.0894 0.7030 0.204 Uiso 1 1 calc R
H10C H -0.2241 1.0962 0.6964 0.204 Uiso 1 1 calc R
C10B C 0.9324(9) 0.9018(10) 0.0835(7) 0.077(5) Uani 1 1 d .
H10D H 0.9873 0.9080 0.0671 0.115 Uiso 1 1 calc R
H10E H 0.8975 0.9076 0.0428 0.115 Uiso 1 1 calc R
H10F H 0.8994 0.8442 0.0929 0.115 Uiso 1 1 calc R
C10C C 0.2440(10) -0.0635(11) 0.1161(10) 0.119(7) Uani 1 1 d .
H10G H 0.2868 -0.0659 0.1517 0.179 Uiso 1 1 calc R
H10H H 0.2234 -0.1123 0.0696 0.179 Uiso 1 1 calc R
H10I H 0.1942 -0.0677 0.1413 0.179 Uiso 1 1 calc R
C10D C 0.4339(10) -0.1014(9) -0.4190(8) 0.085(5) Uani 1 1 d .
H10J H 0.3979 -0.0985 -0.4608 0.127 Uiso 1 1 calc R
H10K H 0.4030 -0.1588 -0.4087 0.127 Uiso 1 1 calc R
H10L H 0.4899 -0.0929 -0.4343 0.127 Uiso 1 1 calc R
C11A C -0.2711(11) 1.0407(15) 0.5419(10) 0.189(12) Uani 1 1 d .
H11A H -0.2390 1.0997 0.5349 0.284 Uiso 1 1 calc R
H11B H -0.3227 1.0348 0.5649 0.284 Uiso 1 1 calc R
H11C H -0.2899 0.9974 0.4917 0.284 Uiso 1 1 calc R
C11B C 0.9983(10) 1.0658(9) 0.1409(8) 0.079(5) Uani 1 1 d .
H11D H 1.0556 1.0779 0.1267 0.118 Uiso 1 1 calc R
H11E H 1.0061 1.1105 0.1874 0.118 Uiso 1 1 calc R
H11F H 0.9614 1.0666 0.0985 0.118 Uiso 1 1 calc R
C11C C 0.3183(10) 0.0979(11) 0.1672(9) 0.123(8) Uani 1 1 d .
H11G H 0.3575 0.0915 0.2034 0.184 Uiso 1 1 calc R
H11H H 0.2672 0.0937 0.1901 0.184 Uiso 1 1 calc R
H11I H 0.3496 0.1549 0.1563 0.184 Uiso 1 1 calc R
C11D C 0.4964(9) 0.0630(9) -0.3594(8) 0.076(5) Uani 1 1 d .
H11J H 0.4588 0.0647 -0.4006 0.115 Uiso 1 1 calc R
H11K H 0.5525 0.0734 -0.3755 0.115 Uiso 1 1 calc R
H11L H 0.5068 0.1083 -0.3125 0.115 Uiso 1 1 calc R
C12A C 0.1271(9) 1.3149(10) 0.6504(7) 0.047(4) Uani 1 1 d .
C12B C 0.6349(9) 0.6617(9) 0.0757(7) 0.048(4) Uani 1 1 d .
C12C C 0.6250(9) 0.3124(9) 0.1487(7) 0.039(3) Uani 1 1 d .
C12D C 0.1339(8) -0.3408(9) -0.4232(7) 0.047(4) Uani 1 1 d .
C13A C 0.1274(9) 1.4033(9) 0.6546(7) 0.052(4) Uani 1 1 d .
H13A H 0.1866 1.4525 0.6780 0.063 Uiso 1 1 calc R
H13B H 0.1132 1.4064 0.6018 0.063 Uiso 1 1 calc R
C13B C 0.6479(10) 0.5810(9) 0.0715(8) 0.064(5) Uani 1 1 d .
H13C H 0.6620 0.5781 0.1245 0.077 Uiso 1 1 calc R
H13D H 0.5927 0.5272 0.0456 0.077 Uiso 1 1 calc R
C13C C 0.6267(9) 0.3983(9) 0.1517(7) 0.056(4) Uani 1 1 d .
H13E H 0.6112 0.3999 0.0986 0.067 Uiso 1 1 calc R
H13F H 0.6869 0.4467 0.1729 0.067 Uiso 1 1 calc R
C13D C 0.1473(10) -0.4197(9) -0.4298(7) 0.060(4) Uani 1 1 d .
H13G H 0.0927 -0.4732 -0.4576 0.072 Uiso 1 1 calc R
H13H H 0.1601 -0.4249 -0.3775 0.072 Uiso 1 1 calc R
C14A C 0.0607(10) 1.4117(9) 0.7026(8) 0.069(5) Uani 1 1 d .
H14A H 0.0009 1.3651 0.6770 0.082 Uiso 1 1 calc R
H14B H 0.0633 1.4689 0.7058 0.082 Uiso 1 1 calc R
C14B C 0.7223(11) 0.5853(10) 0.0268(8) 0.083(5) Uani 1 1 d .
H14C H 0.7257 0.5306 0.0215 0.100 Uiso 1 1 calc R
H14D H 0.7787 0.6345 0.0568 0.100 Uiso 1 1 calc R
C14C C 0.5615(9) 0.4132(8) 0.2026(7) 0.060(4) Uani 1 1 d .
H14E H 0.5691 0.4725 0.2068 0.072 Uiso 1 1 calc R
H14F H 0.5004 0.3701 0.1776 0.072 Uiso 1 1 calc R
C14D C 0.2236(10) -0.4126(10) -0.4734(9) 0.069(5) Uani 1 1 d .
H14G H 0.2792 -0.3619 -0.4437 0.083 Uiso 1 1 calc R
H14H H 0.2293 -0.4661 -0.4788 0.083 Uiso 1 1 calc R
C15A C 0.0793(10) 1.4042(9) 0.7858(7) 0.071(5) Uani 1 1 d .
H15A H 0.1382 1.4518 0.8124 0.085 Uiso 1 1 calc R
H15B H 0.0355 1.4097 0.8161 0.085 Uiso 1 1 calc R
C15B C 0.7089(11) 0.5980(11) -0.0553(8) 0.084(5) Uani 1 1 d .
H15C H 0.7609 0.6063 -0.0797 0.100 Uiso 1 1 calc R
H15D H 0.6571 0.5453 -0.0883 0.100 Uiso 1 1 calc R
C15C C 0.5785(9) 0.4033(9) 0.2832(8) 0.065(5) Uani 1 1 d .
H15E H 0.5338 0.4081 0.3127 0.078 Uiso 1 1 calc R
H15F H 0.6367 0.4517 0.3105 0.078 Uiso 1 1 calc R
C15D C 0.2061(11) -0.4013(10) -0.5535(8) 0.082(5) Uani 1 1 d .
H15G H 0.1516 -0.4532 -0.5835 0.098 Uiso 1 1 calc R
H15H H 0.2549 -0.3975 -0.5811 0.098 Uiso 1 1 calc R
C16A C 0.0745(9) 1.3157(8) 0.7800(6) 0.050(4) Uani 1 1 d .
H16A H 0.0143 1.2687 0.7564 0.060 Uiso 1 1 calc R
H16B H 0.0874 1.3110 0.8325 0.060 Uiso 1 1 calc R
C16B C 0.6954(10) 0.6794(10) -0.0481(7) 0.066(5) Uani 1 1 d .
H16C H 0.7503 0.7325 -0.0204 0.079 Uiso 1 1 calc R
H16D H 0.6833 0.6848 -0.1005 0.079 Uiso 1 1 calc R
C16C C 0.5758(10) 0.3155(11) 0.2812(8) 0.069(5) Uani 1 1 d .
H16E H 0.5153 0.2672 0.2611 0.082 Uiso 1 1 calc R
H16F H 0.5928 0.3147 0.3342 0.082 Uiso 1 1 calc R
C16D C 0.1971(10) -0.3183(9) -0.5484(8) 0.068(5) Uani 1 1 d .
H16G H 0.2526 -0.2656 -0.5214 0.081 Uiso 1 1 calc R
H16H H 0.1838 -0.3137 -0.6009 0.081 Uiso 1 1 calc R
C17A C 0.1400(9) 1.3029(9) 0.7311(6) 0.059(4) Uani 1 1 d .
H17A H 0.2005 1.3457 0.7579 0.070 Uiso 1 1 calc R
H17B H 0.1323 1.2435 0.7262 0.070 Uiso 1 1 calc R
C17B C 0.6208(8) 0.6750(9) -0.0058(6) 0.053(4) Uani 1 1 d .
H17C H 0.5646 0.6259 -0.0362 0.064 Uiso 1 1 calc R
H17D H 0.6177 0.7299 -0.0003 0.064 Uiso 1 1 calc R
C17C C 0.6390(8) 0.3012(9) 0.2292(7) 0.051(4) Uani 1 1 d .
H17E H 0.7002 0.3433 0.2547 0.061 Uiso 1 1 calc R
H17F H 0.6307 0.2415 0.2241 0.061 Uiso 1 1 calc R
C17D C 0.1222(10) -0.3246(9) -0.5036(7) 0.059(4) Uani 1 1 d .
H17G H 0.0660 -0.3729 -0.5348 0.071 Uiso 1 1 calc R
H17H H 0.1190 -0.2696 -0.4965 0.071 Uiso 1 1 calc R
C18A C 0.1783(8) 1.2892(9) 0.3485(7) 0.038(3) Uani 1 1 d .
C18B C 0.5436(8) 0.6785(9) 0.3668(7) 0.046(4) Uani 1 1 d .
C18C C 0.6766(9) 0.2854(9) -0.1529(7) 0.046(4) Uani 1 1 d .
C18D C 0.0448(9) -0.3221(9) -0.1331(6) 0.037(3) Uani 1 1 d .
C19A C 0.1798(9) 1.3702(9) 0.3330(8) 0.059(4) Uani 1 1 d .
H19A H 0.1534 1.3940 0.3725 0.071 Uiso 1 1 calc R
H19B H 0.1445 1.3543 0.2818 0.071 Uiso 1 1 calc R
C19B C 0.5578(9) 0.6110(8) 0.3951(6) 0.053(4) Uani 1 1 d .
H19C H 0.6082 0.6076 0.3748 0.063 Uiso 1 1 calc R
H19D H 0.5053 0.5530 0.3746 0.063 Uiso 1 1 calc R
C19C C 0.6802(9) 0.3693(8) -0.1671(7) 0.049(4) Uani 1 1 d .
H19E H 0.6428 0.3536 -0.2171 0.059 Uiso 1 1 calc R
H19F H 0.6554 0.3933 -0.1262 0.059 Uiso 1 1 calc R
C19D C 0.0577(9) -0.3909(8) -0.1040(7) 0.056(4) Uani 1 1 d .
H19G H 0.1090 -0.3937 -0.1225 0.067 Uiso 1 1 calc R
H19H H 0.0055 -0.4489 -0.1260 0.067 Uiso 1 1 calc R
C20A C 0.2741(9) 1.4399(10) 0.3352(8) 0.077(5) Uani 1 1 d .
H20A H 0.3088 1.4581 0.3872 0.092 Uiso 1 1 calc R
H20B H 0.2743 1.4920 0.3242 0.092 Uiso 1 1 calc R
C20B C 0.5753(9) 0.6321(10) 0.4827(8) 0.074(5) Uani 1 1 d .
H20C H 0.5811 0.5849 0.4985 0.089 Uiso 1 1 calc R
H20D H 0.6309 0.6874 0.5036 0.089 Uiso 1 1 calc R
C20C C 0.7713(9) 0.4396(8) -0.1679(8) 0.062(4) Uani 1 1 d .
H20E H 0.7672 0.4879 -0.1831 0.075 Uiso 1 1 calc R
H20F H 0.8058 0.4633 -0.1151 0.075 Uiso 1 1 calc R
C20D C 0.0718(10) -0.3701(10) -0.0145(7) 0.078(5) Uani 1 1 d .
H20G H 0.0755 -0.4183 0.0014 0.094 Uiso 1 1 calc R
H20H H 0.1280 -0.3158 0.0074 0.094 Uiso 1 1 calc R
C21A C 0.3158(10) 1.4018(8) 0.2739(8) 0.083(5) Uani 1 1 d .
H21A H 0.2809 1.3831 0.2219 0.099 Uiso 1 1 calc R
H21B H 0.3761 1.4472 0.2737 0.099 Uiso 1 1 calc R
C21B C 0.5006(11) 0.6412(12) 0.5145(8) 0.087(6) Uani 1 1 d .
H21C H 0.5133 0.6572 0.5716 0.105 Uiso 1 1 calc R
H21D H 0.4463 0.5842 0.4969 0.105 Uiso 1 1 calc R
C21C C 0.8184(7) 0.4074(10) -0.2219(8) 0.074(5) Uani 1 1 d .
H21E H 0.8790 0.4548 -0.2172 0.089 Uiso 1 1 calc R
H21F H 0.7884 0.3907 -0.2757 0.089 Uiso 1 1 calc R
C21D C -0.0031(11) -0.3585(12) 0.0180(8) 0.084(5) Uani 1 1 d .
H21G H -0.0586 -0.4144 0.0007 0.101 Uiso 1 1 calc R
H21H H 0.0096 -0.3414 0.0751 0.101 Uiso 1 1 calc R
C22A C 0.3180(9) 1.3233(10) 0.2938(7) 0.078(5) Uani 1 1 d .
H22A H 0.3457 1.2995 0.2558 0.094 Uiso 1 1 calc R
H22B H 0.3538 1.3426 0.3455 0.094 Uiso 1 1 calc R
C22B C 0.4861(10) 0.7115(10) 0.4883(8) 0.075(5) Uani 1 1 d .
H22C H 0.5380 0.7697 0.5105 0.090 Uiso 1 1 calc R
H22D H 0.4347 0.7133 0.5079 0.090 Uiso 1 1 calc R
C22C C 0.8210(8) 0.3271(10) -0.2041(7) 0.072(5) Uani 1 1 d .
H22E H 0.8482 0.3040 -0.2432 0.086 Uiso 1 1 calc R
H22F H 0.8574 0.3455 -0.1528 0.086 Uiso 1 1 calc R
C22D C -0.0124(11) -0.2878(10) -0.0104(8) 0.081(5) Uani 1 1 d .
H22G H 0.0414 -0.2310 0.0111 0.097 Uiso 1 1 calc R
H22H H -0.0623 -0.2823 0.0087 0.097 Uiso 1 1 calc R
C23A C 0.2251(8) 1.2515(9) 0.2932(7) 0.057(4) Uani 1 1 d .
H23A H 0.2281 1.2033 0.3096 0.068 Uiso 1 1 calc R
H23B H 0.1911 1.2275 0.2401 0.068 Uiso 1 1 calc R
C23B C 0.4706(9) 0.6916(9) 0.3988(7) 0.057(4) Uani 1 1 d .
H23C H 0.4137 0.6382 0.3770 0.069 Uiso 1 1 calc R
H23D H 0.4684 0.7408 0.3836 0.069 Uiso 1 1 calc R
C23C C 0.7293(9) 0.2559(8) -0.2047(8) 0.057(4) Uani 1 1 d .
H23E H 0.7338 0.2082 -0.1885 0.068 Uiso 1 1 calc R
H23F H 0.6968 0.2315 -0.2583 0.068 Uiso 1 1 calc R
C23D C -0.0273(9) -0.3084(9) -0.0985(7) 0.057(4) Uani 1 1 d .
H23G H -0.0844 -0.3618 -0.1198 0.069 Uiso 1 1 calc R
H23H H -0.0302 -0.2595 -0.1139 0.069 Uiso 1 1 calc R
O1A O 0.1929(6) 1.3071(6) 0.6079(5) 0.052(3) Uani 1 1 d .
O1B O 0.5588(6) 0.6508(6) 0.1119(5) 0.056(3) Uani 1 1 d .
O1C O 0.6945(5) 0.3079(6) 0.1079(5) 0.053(3) Uani 1 1 d .
O1D O 0.0578(6) -0.3494(6) -0.3874(5) 0.057(3) Uani 1 1 d .
O2A O 0.0439(5) 1.2447(6) 0.6041(4) 0.041(2) Uani 1 1 d .
O2B O 0.7095(5) 0.7361(5) 0.1283(4) 0.044(2) Uani 1 1 d .
O2C O 0.5435(5) 0.2435(6) 0.1038(4) 0.040(2) Uani 1 1 d .
O2D O 0.2084(5) -0.2641(5) -0.3734(5) 0.041(2) Uani 1 1 d .
O3A O -0.0996(5) 1.0946(5) 0.5198(4) 0.033(2) Uani 1 1 d .
O3B O 0.8308(5) 0.8963(5) 0.2199(4) 0.036(2) Uani 1 1 d .
O3C O 0.4009(5) 0.0958(5) 0.0199(5) 0.041(2) Uani 1 1 d .
O3D O 0.3306(5) -0.1048(5) -0.2805(4) 0.040(2) Uani 1 1 d .
O4A O -0.0816(6) 1.0827(6) 0.3557(4) 0.052(3) Uani 1 1 d .
H4A1 H -0.1018 1.0337 0.3648 0.079 Uiso 1 1 calc R
O4B O 0.7836(6) 0.9252(6) 0.3758(5) 0.063(3) Uani 1 1 d .
H4B1 H 0.7822 0.9141 0.4188 0.095 Uiso 1 1 calc R
O4C O 0.4196(6) 0.0835(5) -0.1444(4) 0.050(2) Uani 1 1 d .
H4C1 H 0.3868 0.0396 -0.1299 0.076 Uiso 1 1 calc R
O4D O 0.2826(5) -0.0753(6) -0.1254(4) 0.047(2) Uani 1 1 d .
H4D1 H 0.3297 -0.0700 -0.1050 0.071 Uiso 1 1 calc R
O5A O 0.0852(6) 1.2198(5) 0.3348(4) 0.044(2) Uani 1 1 d .
O5B O 0.6271(6) 0.7602(6) 0.3881(4) 0.046(2) Uani 1 1 d .
O5C O 0.5851(5) 0.2205(5) -0.1635(4) 0.044(2) Uani 1 1 d .
O5D O 0.1277(6) -0.2408(5) -0.1117(4) 0.048(2) Uani 1 1 d .
O6A O 0.2134(5) 1.3020(6) 0.4283(4) 0.048(2) Uani 1 1 d .
O6B O 0.5217(5) 0.6528(6) 0.2825(5) 0.056(3) Uani 1 1 d .
O6C O 0.7127(5) 0.3013(5) -0.0710(5) 0.050(2) Uani 1 1 d .
O6D O 0.0225(6) -0.3465(6) -0.2172(4) 0.051(3) Uani 1 1 d .
O7A O -0.0934(7) 0.9915(7) 0.5704(5) 0.069(3) Uani 1 1 d .
O7B O 0.8188(6) 0.9886(6) 0.1556(5) 0.054(3) Uani 1 1 d .
O7C O 0.4065(7) -0.0086(7) 0.0690(6) 0.076(4) Uani 1 1 d .
O7D O 0.3194(6) -0.0117(6) -0.3443(5) 0.055(3) Uani 1 1 d .

loop_
_atom_site_aniso_label
_atom_site_aniso_U_11
_atom_site_aniso_U_22
_atom_site_aniso_U_33
_atom_site_aniso_U_23
_atom_site_aniso_U_13
_atom_site_aniso_U_12
C1A 0.059(9) 0.058(10) 0.034(7) 0.024(7) 0.016(7) 0.038(8)
C1B 0.036(8) 0.049(10) 0.028(7) 0.009(7) -0.001(6) 0.015(8)
C1C 0.017(6) 0.058(10) 0.033(7) -0.004(7) -0.002(5) 0.019(7)
C1D 0.034(8) 0.060(11) 0.045(8) 0.014(8) 0.008(7) 0.025(8)
C2A 0.042(8) 0.047(10) 0.037(7) 0.015(7) -0.008(6) 0.021(8)
C2B 0.057(8) 0.048(9) 0.046(8) 0.030(7) 0.032(7) 0.041(8)
C2C 0.038(8) 0.052(10) 0.034(7) 0.018(7) 0.026(6) 0.034(8)
C2D 0.018(6) 0.053(9) 0.032(7) 0.003(6) -0.010(5) 0.011(7)
C3A 0.037(7) 0.032(8) 0.039(7) 0.021(6) 0.026(6) 0.023(7)
C3B 0.043(8) 0.033(8) 0.031(7) 0.014(6) 0.014(6) 0.020(7)
C3C 0.026(7) 0.037(9) 0.044(7) 0.008(6) 0.006(6) 0.015(7)
C3D 0.026(7) 0.036(9) 0.053(8) 0.012(7) 0.013(6) 0.019(7)
C4A 0.030(7) 0.031(8) 0.041(7) 0.004(6) -0.002(6) 0.015(7)
C4B 0.031(7) 0.031(8) 0.035(7) 0.001(6) 0.006(6) 0.012(7)
C4C 0.034(7) 0.038(9) 0.033(7) 0.014(7) 0.009(6) 0.013(7)
C4D 0.038(8) 0.037(9) 0.034(7) 0.012(7) 0.005(6) 0.013(7)
C5A 0.049(8) 0.041(9) 0.027(6) 0.011(6) -0.003(6) 0.026(7)
C5B 0.038(8) 0.031(8) 0.035(7) 0.005(6) 0.007(6) 0.019(7)
C5C 0.029(7) 0.037(9) 0.044(7) 0.014(7) 0.016(6) 0.014(7)
C5D 0.028(8) 0.056(10) 0.037(7) 0.022(7) 0.014(6) 0.014(8)
C6A 0.039(8) 0.049(10) 0.039(7) 0.016(7) 0.018(6) 0.027(7)
C6B 0.023(7) 0.038(9) 0.040(8) 0.009(7) 0.009(6) 0.009(7)
C6C 0.017(6) 0.040(9) 0.047(8) 0.010(7) 0.008(6) 0.007(6)
C6D 0.041(8) 0.044(9) 0.036(7) 0.016(7) 0.002(7) 0.017(7)
C7A 0.056(9) 0.045(10) 0.040(8) 0.019(7) 0.006(7) 0.025(8)
C7B 0.067(9) 0.021(8) 0.023(7) 0.011(6) 0.015(6) 0.010(7)
C7C 0.025(7) 0.047(10) 0.038(7) 0.018(7) 0.016(6) 0.013(7)
C7D 0.026(7) 0.053(10) 0.042(8) 0.004(7) 0.004(6) 0.024(7)
C8A 0.029(7) 0.038(9) 0.051(8) 0.006(7) 0.013(6) 0.013(7)
C8B 0.035(8) 0.053(10) 0.047(8) 0.011(7) 0.024(7) 0.020(8)
C8C 0.057(9) 0.075(11) 0.030(7) 0.034(7) 0.021(7) 0.036(9)
C8D 0.035(8) 0.043(10) 0.042(8) 0.017(7) 0.011(6) 0.017(7)
C9A 0.129(16) 0.076(13) 0.35(3) 0.086(15) 0.179(18) 0.057(12)
C9B 0.036(9) 0.166(17) 0.117(13) 0.058(12) 0.003(9) 0.047(11)
C9C 0.064(10) 0.26(2) 0.084(11) 0.057(12) 0.032(9) 0.095(13)
C9D 0.059(9) 0.082(10) 0.060(8) 0.023(7) 0.030(7) 0.044(9)
C10A 0.116(16) 0.21(2) 0.079(12) -0.013(13) 0.036(12) 0.097(17)
C10B 0.068(11) 0.115(14) 0.052(9) 0.010(9) 0.034(8) 0.050(11)
C10C 0.094(12) 0.147(17) 0.176(14) 0.126(13) 0.095(11) 0.063(12)
C10D 0.066(11) 0.062(10) 0.098(12) -0.016(9) 0.027(9) 0.022(9)
C11A 0.135(16) 0.47(4) 0.161(17) 0.23(2) 0.113(14) 0.23(2)
C11B 0.077(12) 0.073(12) 0.092(12) 0.038(10) 0.047(10) 0.030(10)
C11C 0.063(10) 0.158(18) 0.089(13) -0.044(12) 0.016(10) 0.037(12)
C11D 0.042(9) 0.064(12) 0.118(14) 0.035(11) 0.036(9) 0.015(9)
C12A 0.034(8) 0.055(11) 0.046(9) 0.005(8) 0.006(7) 0.019(8)
C12B 0.058(9) 0.053(10) 0.044(8) 0.010(7) 0.001(7) 0.039(8)
C12C 0.036(8) 0.052(10) 0.035(7) 0.013(7) 0.011(6) 0.024(8)
C12D 0.036(8) 0.048(10) 0.029(7) 0.011(7) 0.006(6) -0.004(7)
C13A 0.056(10) 0.045(10) 0.055(9) 0.012(7) 0.020(8) 0.023(8)
C13B 0.079(12) 0.043(11) 0.065(10) 0.013(8) 0.012(9) 0.025(10)
C13C 0.052(9) 0.051(10) 0.050(9) 0.010(7) 0.010(7) 0.015(8)
C13D 0.074(11) 0.043(10) 0.047(9) 0.006(8) -0.008(8) 0.020(9)
C14A 0.090(12) 0.066(11) 0.077(11) 0.036(9) 0.047(9) 0.048(10)
C14B 0.111(15) 0.081(13) 0.063(10) 0.003(9) 0.018(10) 0.057(12)
C14C 0.070(11) 0.043(10) 0.058(9) 0.002(7) -0.002(8) 0.027(8)
C14D 0.081(12) 0.062(11) 0.086(12) 0.019(9) 0.007(10) 0.054(10)
C15A 0.099(12) 0.066(12) 0.038(8) -0.003(8) 0.022(8) 0.038(10)
C15B 0.086(12) 0.122(16) 0.057(10) 0.027(10) 0.029(9) 0.058(12)
C15C 0.042(8) 0.075(13) 0.077(11) 0.012(9) 0.019(8) 0.031(9)
C15D 0.109(13) 0.073(12) 0.069(11) -0.012(9) 0.013(10) 0.061(11)
C16A 0.061(10) 0.067(10) 0.027(7) 0.015(7) 0.011(7) 0.034(8)
C16B 0.084(12) 0.086(14) 0.033(8) 0.016(9) 0.019(8) 0.043(11)
C16C 0.078(12) 0.103(15) 0.047(9) 0.020(9) 0.017(8) 0.061(11)
C16D 0.082(12) 0.068(12) 0.050(9) 0.011(8) 0.015(9) 0.035(10)
C17A 0.076(11) 0.089(13) 0.029(7) 0.019(7) 0.008(7) 0.052(10)
C17B 0.048(9) 0.073(11) 0.032(7) 0.017(7) 0.009(7) 0.022(8)
C17C 0.034(8) 0.068(10) 0.045(8) 0.006(7) 0.005(6) 0.024(8)
C17D 0.084(11) 0.057(11) 0.046(8) 0.003(7) 0.002(8) 0.047(10)
C18A 0.035(8) 0.052(10) 0.036(7) 0.020(7) 0.022(6) 0.023(8)
C18B 0.032(8) 0.043(10) 0.047(9) 0.014(7) 0.006(7) 0.004(7)
C18C 0.043(9) 0.039(9) 0.044(8) 0.007(7) -0.001(7) 0.013(8)
C18D 0.048(9) 0.036(10) 0.028(7) 0.009(6) 0.007(6) 0.019(8)
C19A 0.046(9) 0.050(11) 0.077(10) 0.005(8) 0.012(8) 0.024(9)
C19B 0.059(10) 0.056(11) 0.039(8) 0.014(7) 0.009(7) 0.024(9)
C19C 0.061(10) 0.038(10) 0.045(8) 0.012(7) 0.005(7) 0.020(8)
C19D 0.041(9) 0.049(10) 0.075(10) 0.020(8) 0.008(8) 0.018(8)
C20A 0.068(11) 0.073(12) 0.051(9) 0.022(8) 0.005(8) 0.001(9)
C20B 0.047(9) 0.091(13) 0.083(11) 0.041(10) 0.008(8) 0.025(9)
C20C 0.073(11) 0.039(9) 0.067(9) 0.009(7) 0.028(8) 0.021(9)
C20D 0.104(13) 0.083(13) 0.045(8) 0.039(9) 0.005(9) 0.035(11)
C21A 0.120(13) 0.035(8) 0.058(9) 0.009(7) 0.042(9) 0.008(8)
C21B 0.079(12) 0.115(16) 0.062(10) 0.047(10) 0.015(9) 0.031(12)
C21C 0.025(7) 0.112(13) 0.059(9) 0.032(9) 0.017(6) 0.006(8)
C21D 0.082(13) 0.124(16) 0.051(9) 0.037(9) 0.044(9) 0.045(12)
C22A 0.061(9) 0.094(13) 0.073(9) 0.016(9) 0.059(8) 0.030(9)
C22B 0.049(10) 0.088(14) 0.063(10) -0.007(9) 0.020(8) 0.024(10)
C22C 0.041(8) 0.096(13) 0.057(8) 0.002(8) -0.015(6) 0.025(9)
C22D 0.066(12) 0.090(15) 0.070(11) 0.006(10) 0.028(10) 0.029(11)
C23A 0.041(8) 0.075(11) 0.049(8) 0.025(8) 0.018(7) 0.019(8)
C23B 0.044(9) 0.056(11) 0.076(10) 0.017(8) 0.017(8) 0.026(9)
C23C 0.063(10) 0.051(9) 0.068(9) 0.008(7) 0.028(8) 0.039(9)
C23D 0.053(9) 0.063(12) 0.065(10) 0.034(8) 0.025(8) 0.027(9)
O1A 0.038(6) 0.059(7) 0.042(5) -0.002(5) 0.004(5) 0.015(5)
O1B 0.042(6) 0.062(7) 0.037(5) 0.001(5) -0.002(5) 0.008(6)
O1C 0.029(5) 0.081(8) 0.040(5) 0.007(5) 0.007(4) 0.022(5)
O1D 0.044(6) 0.071(8) 0.035(5) 0.006(5) 0.008(5) 0.014(6)
O2A 0.037(5) 0.056(7) 0.033(5) 0.010(5) 0.008(4) 0.025(5)
O2B 0.043(5) 0.050(6) 0.026(4) -0.007(4) 0.002(4) 0.021(5)
O2C 0.030(5) 0.040(6) 0.045(5) 0.002(5) 0.005(4) 0.016(5)
O2D 0.038(5) 0.046(6) 0.049(5) 0.021(5) 0.012(4) 0.023(5)
O3A 0.029(5) 0.038(6) 0.038(5) 0.017(4) 0.011(4) 0.017(4)
O3B 0.021(4) 0.052(6) 0.042(5) 0.019(4) 0.015(4) 0.020(4)
O3C 0.041(5) 0.045(6) 0.056(6) 0.025(5) 0.024(5) 0.029(5)
O3D 0.046(6) 0.038(6) 0.041(5) 0.018(4) 0.010(4) 0.021(5)
O4A 0.056(6) 0.046(7) 0.038(5) 0.014(5) -0.001(5) 0.010(6)
O4B 0.064(7) 0.052(7) 0.039(5) 0.009(5) 0.013(5) 0.000(6)
O4C 0.041(6) 0.040(6) 0.049(5) 0.012(5) 0.003(5) 0.003(5)
O4D 0.038(5) 0.051(6) 0.030(5) 0.001(5) -0.005(4) 0.007(5)
O5A 0.042(6) 0.056(7) 0.035(5) 0.024(5) 0.013(4) 0.018(5)
O5B 0.044(6) 0.048(6) 0.037(5) 0.011(5) 0.004(4) 0.016(5)
O5C 0.034(5) 0.046(6) 0.044(5) 0.016(5) 0.005(4) 0.011(5)
O5D 0.043(6) 0.042(6) 0.033(5) 0.013(4) 0.013(4) -0.002(5)
O6A 0.034(5) 0.069(7) 0.039(5) 0.024(5) 0.011(4) 0.019(5)
O6B 0.035(6) 0.062(7) 0.045(5) 0.011(5) 0.003(5) 0.004(5)
O6C 0.033(5) 0.054(7) 0.051(5) 0.013(5) 0.011(5) 0.011(5)
O6D 0.046(6) 0.050(7) 0.037(5) 0.022(5) 0.008(5) 0.003(5)
O7A 0.073(7) 0.084(9) 0.095(7) 0.068(6) 0.046(6) 0.053(7)
O7B 0.057(6) 0.057(7) 0.069(6) 0.037(5) 0.026(5) 0.034(6)
O7C 0.079(8) 0.091(9) 0.124(9) 0.075(7) 0.061(7) 0.071(8)
O7D 0.058(6) 0.078(8) 0.057(6) 0.039(5) 0.022(5) 0.046(6)

loop_
_atom_type_symbol
_atom_type_description
_atom_type_scat_dispersion_real
_atom_type_scat_dispersion_imag
_atom_type_scat_source
C C 0.0033 0.0016 'International Tables Vol C Tables 4.2.6.8 and 6.1.1.4'
H H 0.0000 0.0000 'International Tables Vol C Tables 4.2.6.8 and 6.1.1.4'
O O 0.0106 0.0060 'International Tables Vol C Tables 4.2.6.8 and 6.1.1.4'

loop_
_geom_angle_atom_site_label_1
_geom_angle_atom_site_label_2
_geom_angle_atom_site_label_3
_geom_angle
O1A C1A C2A 100.9(9)
O1A C1A C6A 112.6(11)
C2A C1A C6A 110.1(10)
O1A C1A H1A 111.0
C2A C1A H1A 110.8
C6A C1A H1A 111.0
O1B C1B C6B 112.4(10)
O1B C1B C2B 102.2(9)
C6B C1B C2B 107.7(9)
O1B C1B H1B 111.2
C6B C1B H1B 111.3
C2B C1B H1B 111.6
O1C C1C C6C 115.0(11)
O1C C1C C2C 102.0(8)
C6C C1C C2C 107.8(8)
O1C C1C H1C 110.5
C6C C1C H1C 110.5
C2C C1C H1C 110.7
O1D C1D C6D 114.3(11)
O1D C1D C2D 103.1(10)
C6D C1D C2D 109.2(10)
O1D C1D H1D 110.1
C6D C1D H1D 110.1
C2D C1D H1D 109.8
O2A C2A C3A 109.1(9)
O2A C2A C1A 101.4(10)
C3A C2A C1A 117.3(10)
O2A C2A H2A 109.6
C3A C2A H2A 109.6
C1A C2A H2A 109.5
O2B C2B C3B 111.9(9)
O2B C2B C1B 100.4(9)
C3B C2B C1B 118.6(9)
O2B C2B H2B 108.6
C3B C2B H2B 108.6
C1B C2B H2B 108.4
O2C C2C C3C 110.5(9)
O2C C2C C1C 100.5(9)
C3C C2C C1C 118.9(9)
O2C C2C H2C 108.7
C3C C2C H2C 108.8
C1C C2C H2C 108.9
O2D C2D C3D 112.3(9)
O2D C2D C1D 100.6(10)
C3D C2D C1D 115.4(10)
O2D C2D H2D 109.3
C3D C2D H2D 109.3
C1D C2D H2D 109.5
O3A C3A C4A 105.0(9)
O3A C3A C2A 110.6(9)
C4A C3A C2A 117.7(10)
O3A C3A H3A 107.9
C4A C3A H3A 107.7
C2A C3A H3A 107.7
O3B C3B C2B 110.0(9)
O3B C3B C4B 107.5(9)
C2B C3B C4B 116.1(9)
O3B C3B H3B 107.6
C2B C3B H3B 107.6
C4B C3B H3B 107.7
O3C C3C C2C 108.7(9)
O3C C3C C4C 107.2(9)
C2C C3C C4C 113.6(10)
O3C C3C H3C 109.0
C2C C3C H3C 109.2
C4C C3C H3C 109.1
O3D C3D C4D 106.6(9)
O3D C3D C2D 108.1(9)
C4D C3D C2D 121.2(10)
O3D C3D H3D 106.8
C4D C3D H3D 106.6
C2D C3D H3D 106.7
O4A C4A C5A 109.5(10)
O4A C4A C3A 114.8(10)
C5A C4A C3A 104.3(9)
O4A C4A H4A 109.4
C5A C4A H4A 109.4
C3A C4A H4A 109.3
O4B C4B C5B 112.5(10)
O4B C4B C3B 107.6(9)
C5B C4B C3B 107.4(10)
O4B C4B H4B 109.8
C5B C4B H4B 109.8
C3B C4B H4B 109.7
O4C C4C C5C 112.2(9)
O4C C4C C3C 111.3(10)
C5C C4C C3C 106.3(9)
O4C C4C H4C 109.0
C5C C4C H4C 109.0
C3C C4C H4C 109.0
O4D C4D C3D 111.0(10)
O4D C4D C5D 112.8(10)
C3D C4D C5D 105.2(10)
O4D C4D H4D 109.3
C3D C4D H4D 109.3
C5D C4D H4D 109.2
O5A C5A C4A 114.4(9)
O5A C5A C6A 100.1(9)
C4A C5A C6A 111.0(10)
O5A C5A H5A 110.4
C4A C5A H5A 110.2
C6A C5A H5A 110.4
O5B C5B C4B 115.4(9)
O5B C5B C6B 102.2(9)
C4B C5B C6B 110.6(10)
O5B C5B H5B 109.4
C4B C5B H5B 109.6
C6B C5B H5B 109.3
O5C C5C C6C 103.9(10)
O5C C5C C4C 112.6(10)
C6C C5C C4C 109.9(10)
O5C C5C H5C 110.0
C6C C5C H5C 110.0
C4C C5C H5C 110.2
O5D C5D C6D 102.8(10)
O5D C5D C4D 114.0(9)
C6D C5D C4D 110.2(11)
O5D C5D H5D 109.9
C6D C5D H5D 110.0
C4D C5D H5D 109.7
O6A C6A C5A 102.6(9)
O6A C6A C1A 118.1(10)
C5A C6A C1A 108.5(10)
O6A C6A H6A 109.0
C5A C6A H6A 109.2
C1A C6A H6A 109.1
O6B C6B C1B 116.1(10)
O6B C6B C5B 102.5(9)
C1B C6B C5B 109.3(10)
O6B C6B H6B 109.4
C1B C6B H6B 109.7
C5B C6B H6B 109.6
O6C C6C C5C 100.2(9)
O6C C6C C1C 115.6(9)
C5C C6C C1C 112.5(11)
O6C C6C H6C 109.5
C5C C6C H6C 109.3
C1C C6C H6C 109.4
O6D C6D C5D 101.6(10)
O6D C6D C1D 116.0(10)
C5D C6D C1D 110.4(11)
O6D C6D H6D 109.7
C5D C6D H6D 109.5
C1D C6D H6D 109.4
O7A C7A O3A 121.1(13)
O7A C7A C8A 124.6(12)
O3A C7A C8A 114.0(12)
O7B C7B O3B 119.3(12)
O7B C7B C8B 126.4(11)
O3B C7B C8B 114.1(12)
O7C C7C O3C 123.8(11)
O7C C7C C8C 124.1(12)
O3C C7C C8C 112.0(11)
O7D C7D O3D 125.8(12)
O7D C7D C8D 121.9(12)
O3D C7D C8D 112.3(11)
C9A C8A C11A 108.6(14)
C9A C8A C10A 113.2(14)
C11A C8A C10A 109.8(14)
C9A C8A C7A 108.7(11)
C11A C8A C7A 111.3(11)
C10A C8A C7A 105.2(11)
C7B C8B C10B 105.2(11)
C7B C8B C9B 110.7(10)
C10B C8B C9B 112.5(12)
C7B C8B C11B 107.3(11)
C10B C8B C11B 110.1(11)
C9B C8B C11B 110.9(12)
C9C C8C C11C 110.8(13)
C9C C8C C7C 112.5(10)
C11C C8C C7C 107.6(12)
C9C C8C C10C 111.2(13)
C11C C8C C10C 106.4(12)
C7C C8C C10C 108.0(11)
C9D C8D C11D 109.9(11)
C9D C8D C7D 111.5(10)
C11D C8D C7D 109.5(11)
C9D C8D C10D 109.8(11)
C11D C8D C10D 110.1(11)
C7D C8D C10D 106.0(11)
C8A C9A H9A1 109.4
C8A C9A H9A2 109.7
H9A1 C9A H9A2 109.5
C8A C9A H9A3 109.3
H9A1 C9A H9A3 109.5
H9A2 C9A H9A3 109.5
C8B C9B H9B1 109.6
C8B C9B H9B2 109.4
H9B1 C9B H9B2 109.5
C8B C9B H9B3 109.4
H9B1 C9B H9B3 109.5
H9B2 C9B H9B3 109.5
C8C C9C H9C1 109.7
C8C C9C H9C2 109.4
H9C1 C9C H9C2 109.5
C8C C9C H9C3 109.3
H9C1 C9C H9C3 109.5
H9C2 C9C H9C3 109.5
C8D C9D H9D1 109.3
C8D C9D H9D2 109.5
H9D1 C9D H9D2 109.5
C8D C9D H9D3 109.5
H9D1 C9D H9D3 109.5
H9D2 C9D H9D3 109.5
C8A C10A H10A 109.9
C8A C10A H10B 109.4
H10A C10A H10B 109.5
C8A C10A H10C 109.1
H10A C10A H10C 109.5
H10B C10A H10C 109.5
C8B C10B H10D 109.7
C8B C10B H10E 109.3
H10D C10B H10E 109.5
C8B C10B H10F 109.4
H10D C10B H10F 109.5
H10E C10B H10F 109.5
C8C C10C H10G 109.6
C8C C10C H10H 109.6
H10G C10C H10H 109.5
C8C C10C H10I 109.2
H10G C10C H10I 109.5
H10H C10C H10I 109.5
C8D C10D H10J 109.7
C8D C10D H10K 109.5
H10J C10D H10K 109.5
C8D C10D H10L 109.2
H10J C10D H10L 109.5
H10K C10D H10L 109.5
C8A C11A H11A 109.5
C8A C11A H11B 109.6
H11A C11A H11B 109.5
C8A C11A H11C 109.3
H11A C11A H11C 109.5
H11B C11A H11C 109.5
C8B C11B H11D 109.9
C8B C11B H11E 109.6
H11D C11B H11E 109.5
C8B C11B H11F 108.9
H11D C11B H11F 109.5
H11E C11B H11F 109.5
C8C C11C H11G 109.5
C8C C11C H11H 109.8
H11G C11C H11H 109.5
C8C C11C H11I 109.1
H11G C11C H11I 109.5
H11H C11C H11I 109.5
C8D C11D H11J 110.0
C8D C11D H11K 109.1
H11J C11D H11K 109.5
C8D C11D H11L 109.3
H11J C11D H11L 109.5
H11K C11D H11L 109.5
O1A C12A O2A 104.3(10)
O1A C12A C17A 110.1(11)
O2A C12A C17A 111.2(11)
O1A C12A C13A 111.9(11)
O2A C12A C13A 107.6(11)
C17A C12A C13A 111.4(11)
O2B C12B O1B 105.6(9)
O2B C12B C13B 107.2(10)
O1B C12B C13B 109.1(11)
O2B C12B C17B 113.7(11)
O1B C12B C17B 109.0(9)
C13B C12B C17B 112.0(11)
O2C C12C O1C 106.9(9)
O2C C12C C13C 108.2(11)
O1C C12C C13C 109.5(11)
O2C C12C C17C 111.5(11)
O1C C12C C17C 108.6(10)
C13C C12C C17C 112.0(11)
O2D C12D O1D 105.7(10)
O2D C12D C13D 109.7(11)
O1D C12D C13D 112.2(11)
O2D C12D C17D 109.1(10)
O1D C12D C17D 108.6(11)
C13D C12D C17D 111.3(11)
C14A C13A C12A 110.9(11)
C14A C13A H13A 109.4
C12A C13A H13A 108.9
C14A C13A H13B 109.7
C12A C13A H13B 109.8
H13A C13A H13B 108.1
C14B C13B C12B 111.1(12)
C14B C13B H13C 109.7
C12B C13B H13C 109.5
C14B C13B H13D 109.3
C12B C13B H13D 109.2
H13C C13B H13D 108.0
C12C C13C C14C 112.7(11)
C12C C13C H13E 108.8
C14C C13C H13E 108.9
C12C C13C H13F 109.6
C14C C13C H13F 109.0
H13E C13C H13F 107.8
C12D C13D C14D 111.5(11)
C12D C13D H13G 109.6
C14D C13D H13G 109.3
C12D C13D H13H 109.3
C14D C13D H13H 109.1
H13G C13D H13H 108.0
C13A C14A C15A 111.0(12)
C13A C14A H14A 109.4
C15A C14A H14A 109.5
C13A C14A H14B 109.3
C15A C14A H14B 109.6
H14A C14A H14B 108.0
C13B C14B C15B 112.7(13)
C13B C14B H14C 108.7
C15B C14B H14C 108.7
C13B C14B H14D 109.1
C15B C14B H14D 109.6
H14C C14B H14D 107.9
C15C C14C C13C 110.5(11)
C15C C14C H14E 109.4
C13C C14C H14E 109.7
C15C C14C H14F 109.5
C13C C14C H14F 109.6
H14E C14C H14F 108.1
C15D C14D C13D 109.8(11)
C15D C14D H14G 109.2
C13D C14D H14G 109.5
C15D C14D H14H 110.0
C13D C14D H14H 110.1
H14G C14D H14H 108.1
C16A C15A C14A 108.8(10)
C16A C15A H15A 110.0
C14A C15A H15A 110.0
C16A C15A H15B 109.9
C14A C15A H15B 109.7
H15A C15A H15B 108.3
C16B C15B C14B 109.4(12)
C16B C15B H15C 109.5
C14B C15B H15C 109.6
C16B C15B H15D 109.9
C14B C15B H15D 110.2
H15C C15B H15D 108.2
C14C C15C C16C 112.7(12)
C14C C15C H15E 109.2
C16C C15C H15E 109.0
C14C C15C H15F 109.0
C16C C15C H15F 109.0
H15E C15C H15F 107.8
C14D C15D C16D 111.8(11)
C14D C15D H15G 108.9
C16D C15D H15G 109.1
C14D C15D H15H 109.4
C16D C15D H15H 109.5
H15G C15D H15H 108.0
C15A C16A C17A 111.8(11)
C15A C16A H16A 109.3
C17A C16A H16A 109.5
C15A C16A H16B 109.1
C17A C16A H16B 109.2
H16A C16A H16B 107.9
C17B C16B C15B 113.2(12)
C17B C16B H16C 108.8
C15B C16B H16C 109.0
C17B C16B H16D 109.3
C15B C16B H16D 108.7
H16C C16B H16D 107.7
C15C C16C C17C 110.9(12)
C15C C16C H16E 109.4
C17C C16C H16E 109.2
C15C C16C H16F 109.6
C17C C16C H16F 109.5
H16E C16C H16F 108.1
C17D C16D C15D 108.4(12)
C17D C16D H16G 110.2
C15D C16D H16G 109.9
C17D C16D H16H 109.7
C15D C16D H16H 110.2
H16G C16D H16H 108.5
C12A C17A C16A 111.9(10)
C12A C17A H17A 109.2
C16A C17A H17A 109.5
C12A C17A H17B 109.2
C16A C17A H17B 109.0
H17A C17A H17B 107.9
C16B C17B C12B 110.7(10)
C16B C17B H17C 109.6
C12B C17B H17C 109.6
C16B C17B H17D 109.2
C12B C17B H17D 109.6
H17C C17B H17D 108.2
C12C C17C C16C 113.3(10)
C12C C17C H17E 109.0
C16C C17C H17E 108.6
C12C C17C H17F 108.9
C16C C17C H17F 109.1
H17E C17C H17F 107.7
C16D C17D C12D 113.2(11)
C16D C17D H17G 108.9
C12D C17D H17G 108.9
C16D C17D H17H 109.2
C12D C17D H17H 108.8
H17G C17D H17H 107.7
O6A C18A O5A 105.8(8)
O6A C18A C19A 113.5(11)
O5A C18A C19A 107.9(10)
O6A C18A C23A 109.5(9)
O5A C18A C23A 106.4(10)
C19A C18A C23A 113.1(10)
O6B C18B O5B 106.6(9)
O6B C18B C23B 107.9(11)
O5B C18B C23B 111.4(11)
O6B C18B C19B 110.7(11)
O5B C18B C19B 107.4(11)
C23B C18B C19B 112.7(11)
O5C C18C O6C 105.3(9)
O5C C18C C23C 114.0(11)
O6C C18C C23C 108.9(10)
O5C C18C C19C 107.7(11)
O6C C18C C19C 110.4(10)
C23C C18C C19C 110.5(10)
O5D C18D O6D 106.4(9)
O5D C18D C23D 110.6(10)
O6D C18D C23D 108.7(10)
O5D C18D C19D 108.2(11)
O6D C18D C19D 112.0(10)
C23D C18D C19D 110.8(11)
C18A C19A C20A 110.4(11)
C18A C19A H19A 109.6
C20A C19A H19A 109.7
C18A C19A H19B 109.4
C20A C19A H19B 109.6
H19A C19A H19B 108.1
C18B C19B C20B 112.6(11)
C18B C19B H19C 108.9
C20B C19B H19C 109.0
C18B C19B H19D 109.1
C20B C19B H19D 109.1
H19C C19B H19D 107.9
C20C C19C C18C 114.1(11)
C20C C19C H19E 108.7
C18C C19C H19E 108.9
C20C C19C H19F 108.6
C18C C19C H19F 108.7
H19E C19C H19F 107.7
C18D C19D C20D 112.2(11)
C18D C19D H19G 109.3
C20D C19D H19G 109.2
C18D C19D H19H 109.1
C20D C19D H19H 109.1
H19G C19D H19H 107.9
C19A C20A C21A 109.5(12)
C19A C20A H20A 109.8
C21A C20A H20A 109.9
C19A C20A H20B 109.6
C21A C20A H20B 109.8
H20A C20A H20B 108.2
C21B C20B C19B 109.5(11)
C21B C20B H20C 109.8
C19B C20B H20C 109.9
C21B C20B H20D 109.6
C19B C20B H20D 109.8
H20C C20B H20D 108.2
C21C C20C C19C 113.0(11)
C21C C20C H20E 109.0
C19C C20C H20E 109.2
C21C C20C H20F 108.9
C19C C20C H20F 108.9
H20E C20C H20F 107.8
C21D C20D C19D 111.6(12)
C21D C20D H20G 109.3
C19D C20D H20G 109.2
C21D C20D H20H 109.4
C19D C20D H20H 109.3
H20G C20D H20H 107.9
C22A C21A C20A 108.9(11)
C22A C21A H21A 110.0
C20A C21A H21A 110.0
C22A C21A H21B 109.7
C20A C21A H21B 109.9
H21A C21A H21B 108.3
C20B C21B C22B 111.9(12)
C20B C21B H21C 109.4
C22B C21B H21C 109.2
C20B C21B H21D 109.1
C22B C21B H21D 109.3
H21C C21B H21D 107.9
C20C C21C C22C 111.0(11)
C20C C21C H21E 109.5
C22C C21C H21E 109.6
C20C C21C H21F 109.3
C22C C21C H21F 109.4
H21E C21C H21F 108.0
C22D C21D C20D 109.4(12)
C22D C21D H21G 109.7
C20D C21D H21G 109.9
C22D C21D H21H 109.9
C20D C21D H21H 109.6
H21G C21D H21H 108.3
C23A C22A C21A 110.8(12)
C23A C22A H22A 109.4
C21A C22A H22A 109.6
C23A C22A H22B 109.4
C21A C22A H22B 109.5
H22A C22A H22B 108.1
C21B C22B C23B 111.0(12)
C21B C22B H22C 109.5
C23B C22B H22C 109.6
C21B C22B H22D 109.5
C23B C22B H22D 109.2
H22C C22B H22D 108.0
C23C C22C C21C 110.6(10)
C23C C22C H22E 109.5
C21C C22C H22E 109.4
C23C C22C H22F 109.7
C21C C22C H22F 109.5
H22E C22C H22F 108.1
C21D C22D C23D 112.2(13)
C21D C22D H22G 109.1
C23D C22D H22G 109.0
C21D C22D H22H 109.2
C23D C22D H22H 109.5
H22G C22D H22H 107.9
C22A C23A C18A 110.2(11)
C22A C23A H23A 109.7
C18A C23A H23A 109.8
C22A C23A H23B 109.5
C18A C23A H23B 109.4
H23A C23A H23B 108.1
C18B C23B C22B 110.4(11)
C18B C23B H23C 109.5
C22B C23B H23C 109.7
C18B C23B H23D 109.5
C22B C23B H23D 109.7
H23C C23B H23D 108.1
C22C C23C C18C 114.9(11)
C22C C23C H23E 108.4
C18C C23C H23E 108.2
C22C C23C H23F 108.7
C18C C23C H23F 108.8
H23E C23C H23F 107.6
C18D C23D C22D 112.5(12)
C18D C23D H23G 109.2
C22D C23D H23G 109.0
C18D C23D H23H 109.2
C22D C23D H23H 109.0
H23G C23D H23H 107.9
C1A O1A C12A 111.3(10)
C1B O1B C12B 109.6(9)
C1C O1C C12C 108.2(9)
C1D O1D C12D 108.7(10)
C2A O2A C12A 106.4(9)
C12B O2B C2B 105.4(9)
C12C O2C C2C 107.2(9)
C12D O2D C2D 105.8(9)
C7A O3A C3A 119.0(9)
C7B O3B C3B 119.2(9)
C7C O3C C3C 116.0(9)
C7D O3D C3D 117.3(9)
C4A O4A H4A1 109.5
C4B O4B H4B1 109.4
C4C O4C H4C1 109.5
C4D O4D H4D1 109.6
C5A O5A C18A 106.8(8)
C5B O5B C18B 107.1(9)
C5C O5C C18C 106.2(9)
C18D O5D C5D 105.8(8)
C6A O6A C18A 107.0(8)
C6B O6B C18B 107.2(8)
C6C O6C C18C 106.1(8)
C6D O6D C18D 107.0(9)

loop_
_geom_bond_atom_site_label_1
_geom_bond_atom_site_label_2
_geom_bond_distance
C1A O1A 1.407(13)
C1A C2A 1.531(15)
C1A C6A 1.529(14)
C1A H1A 0.9800
C1B O1B 1.426(13)
C1B C6B 1.492(14)
C1B C2B 1.555(15)
C1B H1B 0.9800
C1C O1C 1.421(12)
C1C C6C 1.475(14)
C1C C2C 1.553(14)
C1C H1C 0.9800
C1D O1D 1.403(13)
C1D C6D 1.485(14)
C1D C2D 1.528(15)
C1D H1D 0.9800
C2A O2A 1.425(13)
C2A C3A 1.511(15)
C2A H2A 0.9800
C2B O2B 1.436(12)
C2B C3B 1.516(15)
C2B H2B 0.9800
C2C O2C 1.426(12)
C2C C3C 1.530(15)
C2C H2C 0.9800
C2D O2D 1.420(12)
C2D C3D 1.528(14)
C2D H2D 0.9800
C3A O3A 1.459(12)
C3A C4A 1.506(14)
C3A H3A 0.9800
C3B O3B 1.418(13)
C3B C4B 1.549(14)
C3B H3B 0.9800
C3C O3C 1.433(12)
C3C C4C 1.534(14)
C3C H3C 0.9800
C3D O3D 1.469(13)
C3D C4D 1.488(14)
C3D H3D 0.9800
C4A O4A 1.413(12)
C4A C5A 1.492(15)
C4A H4A 0.9800
C4B O4B 1.438(12)
C4B C5B 1.458(14)
C4B H4B 0.9800
C4C O4C 1.402(12)
C4C C5C 1.487(14)
C4C H4C 0.9800
C4D O4D 1.397(13)
C4D C5D 1.508(15)
C4D H4D 0.9800
C5A O5A 1.454(12)
C5A C6A 1.517(15)
C5A H5A 0.9800
C5B O5B 1.422(12)
C5B C6B 1.512(14)
C5B H5B 0.9800
C5C O5C 1.411(12)
C5C C6C 1.456(14)
C5C H5C 0.9800
C5D O5D 1.432(12)
C5D C6D 1.478(15)
C5D H5D 0.9800
C6A O6A 1.403(12)
C6A H6A 0.9800
C6B O6B 1.413(12)
C6B H6B 0.9800
C6C O6C 1.440(12)
C6C H6C 0.9800
C6D O6D 1.416(13)
C6D H6D 0.9800
C7A O7A 1.203(13)
C7A O3A 1.340(13)
C7A C8A 1.504(17)
C7B O7B 1.236(14)
C7B O3B 1.353(12)
C7B C8B 1.482(17)
C7C O7C 1.178(13)
C7C O3C 1.334(13)
C7C C8C 1.518(16)
C7D O7D 1.190(13)
C7D O3D 1.319(14)
C7D C8D 1.536(16)
C8A C9A 1.451(17)
C8A C11A 1.478(16)
C8A C10A 1.495(17)
C8B C10B 1.488(16)
C8B C9B 1.521(16)
C8B C11B 1.549(16)
C8C C9C 1.463(17)
C8C C11C 1.477(16)
C8C C10C 1.556(16)
C8D C9D 1.494(15)
C8D C11D 1.500(15)
C8D C10D 1.561(16)
C9A H9A1 0.9600
C9A H9A2 0.9600
C9A H9A3 0.9600
C9B H9B1 0.9600
C9B H9B2 0.9600
C9B H9B3 0.9600
C9C H9C1 0.9600
C9C H9C2 0.9600
C9C H9C3 0.9600
C9D H9D1 0.9600
C9D H9D2 0.9600
C9D H9D3 0.9600
C10A H10A 0.9600
C10A H10B 0.9600
C10A H10C 0.9600
C10B H10D 0.9600
C10B H10E 0.9600
C10B H10F 0.9600
C10C H10G 0.9600
C10C H10H 0.9600
C10C H10I 0.9600
C10D H10J 0.9600
C10D H10K 0.9600
C10D H10L 0.9600
C11A H11A 0.9600
C11A H11B 0.9600
C11A H11C 0.9600
C11B H11D 0.9600
C11B H11E 0.9600
C11B H11F 0.9600
C11C H11G 0.9600
C11C H11H 0.9600
C11C H11I 0.9600
C11D H11J 0.9600
C11D H11K 0.9600
C11D H11L 0.9600
C12A O1A 1.423(14)
C12A O2A 1.430(14)
C12A C17A 1.503(15)
C12A C13A 1.529(16)
C12B O2B 1.421(14)
C12B O1B 1.429(14)
C12B C13B 1.514(16)
C12B C17B 1.529(15)
C12C O2C 1.399(13)
C12C O1C 1.443(13)
C12C C13C 1.478(16)
C12C C17C 1.497(14)
C12D O2D 1.417(13)
C12D O1D 1.433(14)
C12D C13D 1.481(17)
C12D C17D 1.525(15)
C13A C14A 1.497(16)
C13A H13A 0.9700
C13A H13B 0.9700
C13B C14B 1.512(17)
C13B H13C 0.9700
C13B H13D 0.9700
C13C C14C 1.543(16)
C13C H13E 0.9700
C13C H13F 0.9700
C13D C14D 1.517(17)
C13D H13G 0.9700
C13D H13H 0.9700
C14A C15A 1.532(16)
C14A H14A 0.9700
C14A H14B 0.9700
C14B C15B 1.532(17)
C14B H14C 0.9700
C14B H14D 0.9700
C14C C15C 1.498(16)
C14C H14E 0.9700
C14C H14F 0.9700
C14D C15D 1.501(16)
C14D H14G 0.9700
C14D H14H 0.9700
C15A C16A 1.492(15)
C15A H15A 0.9700
C15A H15B 0.9700
C15B C16B 1.524(17)
C15B H15C 0.9700
C15B H15D 0.9700
C15C C16C 1.508(17)
C15C H15E 0.9700
C15C H15F 0.9700
C15D C16D 1.513(16)
C15D H15G 0.9700
C15D H15H 0.9700
C16A C17A 1.513(15)
C16A H16A 0.9700
C16A H16B 0.9700
C16B C17B 1.489(16)
C16B H16C 0.9700
C16B H16D 0.9700
C16C C17C 1.523(15)
C16C H16E 0.9700
C16C H16F 0.9700
C16D C17D 1.510(17)
C16D H16G 0.9700
C16D H16H 0.9700
C17A H17A 0.9700
C17A H17B 0.9700
C17B H17C 0.9700
C17B H17D 0.9700
C17C H17E 0.9700
C17C H17F 0.9700
C17D H17G 0.9700
C17D H17H 0.9700
C18A O6A 1.430(12)
C18A O5A 1.457(13)
C18A C19A 1.488(16)
C18A C23A 1.522(15)
C18B O6B 1.435(13)
C18B O5B 1.437(14)
C18B C23B 1.484(15)
C18B C19B 1.486(16)
C18C O5C 1.420(14)
C18C O6C 1.458(13)
C18C C23C 1.489(15)
C18C C19C 1.514(15)
C18D O5D 1.428(14)
C18D O6D 1.433(12)
C18D C23D 1.494(15)
C18D C19D 1.500(15)
C19A C20A 1.501(17)
C19A H19A 0.9700
C19A H19B 0.9700
C19B C20B 1.489(15)
C19B H19C 0.9700
C19B H19D 0.9700
C19C C20C 1.479(16)
C19C H19E 0.9700
C19C H19F 0.9700
C19D C20D 1.523(15)
C19D H19G 0.9700
C19D H19H 0.9700
C20A C21A 1.525(17)
C20A H20A 0.9700
C20A H20B 0.9700
C20B C21B 1.479(18)
C20B H20C 0.9700
C20B H20D 0.9700
C20C C21C 1.462(16)
C20C H20E 0.9700
C20C H20F 0.9700
C20D C21D 1.506(18)
C20D H20G 0.9700
C20D H20H 0.9700
C21A C22A 1.505(17)
C21A H21A 0.9700
C21A H21B 0.9700
C21B C22B 1.516(17)
C21B H21C 0.9700
C21B H21D 0.9700
C21C C22C 1.522(17)
C21C H21E 0.9700
C21C H21F 0.9700
C21D C22D 1.496(18)
C21D H21G 0.9700
C21D H21H 0.9700
C22A C23A 1.504(16)
C22A H22A 0.9700
C22A H22B 0.9700
C22B C23B 1.524(16)
C22B H22C 0.9700
C22B H22D 0.9700
C22C C23C 1.486(16)
C22C H22E 0.9700
C22C H22F 0.9700
C22D C23D 1.498(16)
C22D H22G 0.9700
C22D H22H 0.9700
C23A H23A 0.9700
C23A H23B 0.9700
C23B H23C 0.9700
C23B H23D 0.9700
C23C H23E 0.9700
C23C H23F 0.9700
C23D H23G 0.9700
C23D H23H 0.9700
O4A H4A1 0.8200
O4B H4B1 0.8200
O4C H4C1 0.8200
O4D H4D1 0.8200

loop_
_geom_hbond_atom_site_label_D
_geom_hbond_atom_site_label_H
_geom_hbond_atom_site_label_A
_geom_hbond_distance_DH
_geom_hbond_distance_HA
_geom_hbond_distance_DA
_geom_hbond_angle_DHA
_geom_hbond_site_symmetry_A
O4A H4A1 O4B 0.82 2.06 2.775(12) 144.9 1_455
O4C H4C1 O4D 0.82 2.00 2.796(11) 162.3 .

loop_
_geom_torsion_atom_site_label_1
_geom_torsion_atom_site_label_2
_geom_torsion_atom_site_label_3
_geom_torsion_atom_site_label_4
_geom_torsion
O1A C1A C2A O2A 36.4(10)
C6A C1A C2A O2A -82.8(11)
O1A C1A C2A C3A 155.0(10)
C6A C1A C2A C3A 35.8(16)
O1B C1B C2B O2B -34.1(10)
C6B C1B C2B O2B 84.5(11)
O1B C1B C2B C3B -156.2(10)
C6B C1B C2B C3B -37.6(14)
O1C C1C C2C O2C 36.5(10)
C6C C1C C2C O2C -84.9(10)
O1C C1C C2C C3C 157.1(10)
C6C C1C C2C C3C 35.7(15)
O1D C1D C2D O2D -35.8(10)
C6D C1D C2D O2D 86.2(11)
O1D C1D C2D C3D -156.8(10)
C6D C1D C2D C3D -34.9(15)
O2A C2A C3A O3A -42.7(12)
C1A C2A C3A O3A -157.1(10)
O2A C2A C3A C4A 77.9(12)
C1A C2A C3A C4A -36.6(16)
O2B C2B C3B O3B 37.0(12)
C1B C2B C3B O3B 153.1(10)
O2B C2B C3B C4B -85.3(12)
C1B C2B C3B C4B 30.7(15)
O2C C2C C3C O3C -39.3(12)
C1C C2C C3C O3C -154.6(10)
O2C C2C C3C C4C 80.0(12)
C1C C2C C3C C4C -35.4(15)
O2D C2D C3D O3D 38.7(13)
C1D C2D C3D O3D 153.2(10)
O2D C2D C3D C4D -84.7(13)
C1D C2D C3D C4D 29.8(16)
O3A C3A C4A O4A -68.0(12)
C2A C3A C4A O4A 168.6(10)
O3A C3A C4A C5A 172.2(9)
C2A C3A C4A C5A 48.8(14)
O3B C3B C4B O4B 73.9(12)
C2B C3B C4B O4B -162.4(10)
O3B C3B C4B C5B -164.8(10)
C2B C3B C4B C5B -41.2(14)
O3C C3C C4C O4C -70.1(12)
C2C C3C C4C O4C 169.8(9)
O3C C3C C4C C5C 167.5(10)
C2C C3C C4C C5C 47.4(14)
O3D C3D C4D O4D 73.4(12)
C2D C3D C4D O4D -162.6(10)
O3D C3D C4D C5D -164.3(10)
C2D C3D C4D C5D -40.3(15)
O4A C4A C5A O5A 57.7(13)
C3A C4A C5A O5A -179.0(9)
O4A C4A C5A C6A 170.0(9)
C3A C4A C5A C6A -66.7(12)
O4B C4B C5B O5B -63.9(14)
C3B C4B C5B O5B 177.9(9)
O4B C4B C5B C6B -179.4(9)
C3B C4B C5B C6B 62.5(13)
O4C C4C C5C O5C 56.8(14)
C3C C4C C5C O5C 178.6(9)
O4C C4C C5C C6C 172.1(10)
C3C C4C C5C C6C -66.1(13)
O4D C4D C5D O5D -63.3(14)
C3D C4D C5D O5D 175.6(10)
O4D C4D C5D C6D -178.3(9)
C3D C4D C5D C6D 60.6(13)
O5A C5A C6A O6A -41.6(11)
C4A C5A C6A O6A -162.8(9)
O5A C5A C6A C1A -167.3(9)
C4A C5A C6A C1A 71.5(12)
O1A C1A C6A O6A 81.2(14)
C2A C1A C6A O6A -167.1(11)
O1A C1A C6A C5A -162.8(10)
C2A C1A C6A C5A -51.0(13)
O1B C1B C6B O6B -76.5(14)
C2B C1B C6B O6B 171.7(10)
O1B C1B C6B C5B 168.3(10)
C2B C1B C6B C5B 56.5(13)
O5B C5B C6B O6B 37.9(11)
C4B C5B C6B O6B 161.3(10)
O5B C5B C6B C1B 161.6(9)
C4B C5B C6B C1B -75.0(12)
O5C C5C C6C O6C -42.9(11)
C4C C5C C6C O6C -163.6(9)
O5C C5C C6C C1C -166.2(9)
C4C C5C C6C C1C 73.1(13)
O1C C1C C6C O6C 80.1(13)
C2C C1C C6C O6C -166.9(10)
O1C C1C C6C C5C -165.7(9)
C2C C1C C6C C5C -52.7(13)
O5D C5D C6D O6D 40.4(11)
C4D C5D C6D O6D 162.2(9)
O5D C5D C6D C1D 163.9(10)
C4D C5D C6D C1D -74.2(13)
O1D C1D C6D O6D -73.4(14)
C2D C1D C6D O6D 171.7(11)
O1D C1D C6D C5D 171.8(10)
C2D C1D C6D C5D 56.9(14)
O7A C7A C8A C9A -30(2)
O3A C7A C8A C9A 156.0(13)
O7A C7A C8A C11A -149.2(16)
O3A C7A C8A C11A 36.4(18)
O7A C7A C8A C10A 92.0(18)
O3A C7A C8A C10A -82.4(14)
O7B C7B C8B C10B -89.7(16)
O3B C7B C8B C10B 85.5(13)
O7B C7B C8B C9B 148.6(13)
O3B C7B C8B C9B -36.2(15)
O7B C7B C8B C11B 27.5(18)
O3B C7B C8B C11B -157.3(10)
O7C C7C C8C C9C -139.9(15)
O3C C7C C8C C9C 40.2(17)
O7C C7C C8C C11C 97.6(18)
O3C C7C C8C C11C -82.2(14)
O7C C7C C8C C10C -16.9(19)
O3C C7C C8C C10C 163.2(11)
O7D C7D C8D C9D 146.5(12)
O3D C7D C8D C9D -34.7(15)
O7D C7D C8D C11D 24.7(18)
O3D C7D C8D C11D -156.5(10)
O7D C7D C8D C10D -94.0(15)
O3D C7D C8D C10D 84.8(13)
O1A C12A C13A C14A -177.4(10)
O2A C12A C13A C14A 68.6(14)
C17A C12A C13A C14A -53.6(15)
O2B C12B C13B C14B -71.5(14)
O1B C12B C13B C14B 174.7(10)
C17B C12B C13B C14B 53.8(16)
O2C C12C C13C C14C 70.5(13)
O1C C12C C13C C14C -173.4(9)
C17C C12C C13C C14C -52.8(15)
O2D C12D C13D C14D -67.2(13)
O1D C12D C13D C14D 175.6(10)
C17D C12D C13D C14D 53.7(15)
C12A C13A C14A C15A 57.4(16)
C12B C13B C14B C15B -54.2(17)
C12C C13C C14C C15C 53.9(15)
C12D C13D C14D C15D -57.0(15)
C13A C14A C15A C16A -59.5(16)
C13B C14B C15B C16B 53.8(18)
C13C C14C C15C C16C -54.2(15)
C13D C14D C15D C16D 59.6(17)
C14A C15A C16A C17A 57.9(15)
C14B C15B C16B C17B -55.2(17)
C14C C15C C16C C17C 53.6(15)
C14D C15D C16D C17D -57.7(17)
O1A C12A C17A C16A 176.9(11)
O2A C12A C17A C16A -68.0(15)
C13A C12A C17A C16A 52.1(16)
C15A C16A C17A C12A -55.6(15)
C15B C16B C17B C12B 55.8(16)
O2B C12B C17B C16B 67.1(14)
O1B C12B C17B C16B -175.4(11)
C13B C12B C17B C16B -54.6(16)
O2C C12C C17C C16C -69.1(15)
O1C C12C C17C C16C 173.4(11)
C13C C12C C17C C16C 52.3(16)
C15C C16C C17C C12C -52.1(16)
C15D C16D C17D C12D 54.2(15)
O2D C12D C17D C16D 67.6(15)
O1D C12D C17D C16D -177.6(11)
C13D C12D C17D C16D -53.6(15)
O6A C18A C19A C20A 70.9(13)
O5A C18A C19A C20A -172.1(10)
C23A C18A C19A C20A -54.7(15)
O6B C18B C19B C20B -176.5(10)
O5B C18B C19B C20B 67.4(14)
C23B C18B C19B C20B -55.6(15)
O5C C18C C19C C20C -172.8(10)
O6C C18C C19C C20C 72.8(14)
C23C C18C C19C C20C -47.7(14)
O5D C18D C19D C20D 68.9(13)
O6D C18D C19D C20D -174.1(10)
C23D C18D C19D C20D -52.5(15)
C18A C19A C20A C21A 58.5(15)
C18B C19B C20B C21B 56.4(16)
C18C C19C C20C C21C 52.3(15)
C18D C19D C20D C21D 54.9(16)
C19A C20A C21A C22A -61.5(16)
C19B C20B C21B C22B -56.8(18)
C19C C20C C21C C22C -54.8(14)
C19D C20D C21D C22D -55.7(18)
C20A C21A C22A C23A 60.4(15)
C20B C21B C22B C23B 56.0(18)
C20C C21C C22C C23C 54.6(14)
C20D C21D C22D C23D 56.4(18)
C21A C22A C23A C18A -55.4(13)
O6A C18A C23A C22A -74.9(13)
O5A C18A C23A C22A 171.1(10)
C19A C18A C23A C22A 52.8(14)
O6B C18B C23B C22B 175.3(10)
O5B C18B C23B C22B -68.0(14)
C19B C18B C23B C22B 52.8(15)
C21B C22B C23B C18B -52.7(16)
C21C C22C C23C C18C -53.2(15)
O5C C18C C23C C22C 170.6(11)
O6C C18C C23C C22C -72.2(14)
C19C C18C C23C C22C 49.2(14)
O5D C18D C23D C22D -66.9(14)
O6D C18D C23D C22D 176.6(11)
C19D C18D C23D C22D 53.1(16)
C21D C22D C23D C18D -56.2(17)
C2A C1A O1A C12A -22.2(12)
C6A C1A O1A C12A 95.2(12)
O2A C12A O1A C1A -0.6(13)
C17A C12A O1A C1A 118.9(11)
C13A C12A O1A C1A -116.6(12)
C6B C1B O1B C12B -99.7(11)
C2B C1B O1B C12B 15.5(11)
O2B C12B O1B C1B 9.4(12)
C13B C12B O1B C1B 124.3(11)
C17B C12B O1B C1B -113.1(11)
C6C C1C O1C C12C 93.2(11)
C2C C1C O1C C12C -23.1(12)
O2C C12C O1C C1C 0.9(13)
C13C C12C O1C C1C -116.0(12)
C17C C12C O1C C1C 121.3(11)
C6D C1D O1D C12D -99.1(12)
C2D C1D O1D C12D 19.3(12)
O2D C12D O1D C1D 4.6(13)
C13D C12D O1D C1D 124.2(11)
C17D C12D O1D C1D -112.3(11)
C3A C2A O2A C12A -162.9(10)
C1A C2A O2A C12A -38.5(10)
O1A C12A O2A C2A 25.5(12)
C17A C12A O2A C2A -93.2(11)
C13A C12A O2A C2A 144.5(9)
O1B C12B O2B C2B -32.8(11)
C13B C12B O2B C2B -149.0(10)
C17B C12B O2B C2B 86.6(11)
C3B C2B O2B C12B 167.8(9)
C1B C2B O2B C12B 41.1(10)
O1C C12C O2C C2C 24.4(12)
C13C C12C O2C C2C 142.2(9)
C17C C12C O2C C2C -94.1(11)
C3C C2C O2C C12C -163.8(9)
C1C C2C O2C C12C -37.4(10)
O1D C12D O2D C2D -28.9(12)
C13D C12D O2D C2D -150.0(10)
C17D C12D O2D C2D 87.8(11)
C3D C2D O2D C12D 162.7(9)
C1D C2D O2D C12D 39.5(10)
O7A C7A O3A C3A -3.7(19)
C8A C7A O3A C3A 171.0(9)
C4A C3A O3A C7A 152.8(10)
C2A C3A O3A C7A -79.3(13)
O7B C7B O3B C3B 3.2(17)
C8B C7B O3B C3B -172.4(10)
C2B C3B O3B C7B 82.4(12)
C4B C3B O3B C7B -150.3(9)
O7C C7C O3C C3C -4.4(19)
C8C C7C O3C C3C 175.5(9)
C2C C3C O3C C7C -81.6(13)
C4C C3C O3C C7C 155.2(10)
O7D C7D O3D C3D 5.1(19)
C8D C7D O3D C3D -173.7(9)
C4D C3D O3D C7D -148.1(10)
C2D C3D O3D C7D 80.2(13)
C4A C5A O5A C18A 149.7(10)
C6A C5A O5A C18A 31.0(11)
O6A C18A O5A C5A -9.9(12)
C19A C18A O5A C5A -131.8(10)
C23A C18A O5A C5A 106.6(9)
C4B C5B O5B C18B -150.4(11)
C6B C5B O5B C18B -30.3(12)
O6B C18B O5B C5B 11.9(13)
C23B C18B O5B C5B -105.6(11)
C19B C18B O5B C5B 130.6(10)
C6C C5C O5C C18C 35.5(12)
C4C C5C O5C C18C 154.4(11)
O6C C18C O5C C5C -13.3(12)
C23C C18C O5C C5C 105.9(11)
C19C C18C O5C C5C -131.2(10)
O6D C18D O5D C5D 12.1(13)
C23D C18D O5D C5D -105.8(11)
C19D C18D O5D C5D 132.7(10)
C6D C5D O5D C18D -32.4(12)
C4D C5D O5D C18D -151.7(11)
C5A C6A O6A C18A 37.2(12)
C1A C6A O6A C18A 156.3(11)
O5A C18A O6A C6A -17.8(12)
C19A C18A O6A C6A 100.4(12)
C23A C18A O6A C6A -132.1(11)
C1B C6B O6B C18B -150.4(11)
C5B C6B O6B C18B -31.4(12)
O5B C18B O6B C6B 13.3(14)
C23B C18B O6B C6B 133.1(11)
C19B C18B O6B C6B -103.2(12)
C5C C6C O6C C18C 34.5(12)
C1C C6C O6C C18C 155.6(10)
O5C C18C O6C C6C -14.0(12)
C23C C18C O6C C6C -136.6(11)
C19C C18C O6C C6C 101.9(11)
C5D C6D O6D C18D -33.5(12)
C1D C6D O6D C18D -153.1(11)
O5D C18D O6D C6D 14.1(13)
C23D C18D O6D C6D 133.2(11)
C19D C18D O6D C6D -104.0(12)
